data_2224949
loop_
_publ_author_name
'Yu, Chen-Xia'
'Feng, Xiao-Dong'
'Jiang, Bei'
'Wang, Cui-Hua'
'Yao, Chang-Sheng'

_publ_section_title
;5-Amino-7-(4-bromophenyl)-3,7-dihydro-2<i>H</i>-thieno[3,2-<i>b</i>]pyran-6-carbonitrile
 1,1-dioxide
;
_journal_coeditor_code FJ2262
_journal_issue 2
_journal_name_full 'Acta Crystallographica Section E'
_journal_page_first o264
_journal_paper_doi 10.1107/S1600536809055214
_journal_volume 66
_journal_year 2010
_chemical_formula_iupac 'C14 H11 Br N2 O3 S'
_chemical_formula_moiety 'C14 H11 Br N2 O3 S'
_chemical_formula_sum 'C14 H11 Br N2 O3 S'
_chemical_formula_weight 367.22
_chemical_name_systematic
;
5-Amino-7-(4-bromophenyl)-3,7-dihydro-2<i>H</i>-
thieno[3,2-<i>b</i>]pyran-6-carbonitrile 1,1-dioxide
;
_space_group_IT_number 14
_symmetry_cell_setting monoclinic
_symmetry_space_group_name_Hall '-P 2ybc'
_symmetry_space_group_name_H-M 'P 1 21/c 1'
_atom_sites_solution_hydrogens geom
_atom_sites_solution_primary direct
_atom_sites_solution_secondary difmap
_audit_creation_method SHELXL-97
_cell_angle_alpha 90.00
_cell_angle_beta 103.059(3)
_cell_angle_gamma 90.00
_cell_formula_units_Z 4
_cell_length_a 8.3743(18)
_cell_length_b 14.003(3)
_cell_length_c 12.673(3)
_cell_measurement_reflns_used 4061
_cell_measurement_temperature 113(2)
_cell_measurement_theta_max 27.9
_cell_measurement_theta_min 2.2
_cell_volume 1447.7(6)
_computing_cell_refinement 'CrystalClear (Rigaku/MSC, 2005)'
_computing_data_collection 'CrystalClear (Rigaku/MSC, 2005)'
_computing_data_reduction 'CrystalClear (Rigaku/MSC, 2005)'
_computing_molecular_graphics 'SHELXTL (Sheldrick, 2008)'
_computing_publication_material 'SHELXTL (Sheldrick, 2008)'
_computing_structure_refinement 'SHELXL97 (Sheldrick, 2008)'
_computing_structure_solution 'SHELXS97 (Sheldrick, 2008)'
_diffrn_ambient_temperature 113(2)
_diffrn_detector_area_resol_mean 7.31
_diffrn_measured_fraction_theta_full 0.994
_diffrn_measured_fraction_theta_max 0.994
_diffrn_measurement_device_type 'Rigaku Saturn CCD area-detector'
_diffrn_measurement_method '\w and \f scans'
_diffrn_radiation_monochromator confocal
_diffrn_radiation_source 'rotating anode'
_diffrn_radiation_type MoK\a
_diffrn_radiation_wavelength 0.71070
_diffrn_reflns_av_R_equivalents 0.0379
_diffrn_reflns_av_sigmaI/netI 0.0388
_diffrn_reflns_limit_h_max 10
_diffrn_reflns_limit_h_min -10
_diffrn_reflns_limit_k_max 18
_diffrn_reflns_limit_k_min -18
_diffrn_reflns_limit_l_max 16
_diffrn_reflns_limit_l_min -16
_diffrn_reflns_number 14473
_diffrn_reflns_theta_full 27.89
_diffrn_reflns_theta_max 27.89
_diffrn_reflns_theta_min 2.20
_diffrn_standards_decay_% 0
_diffrn_standards_interval_count 0
_diffrn_standards_interval_time 0
_diffrn_standards_number 0
_exptl_absorpt_coefficient_mu 2.994
_exptl_absorpt_correction_T_max 0.7152
_exptl_absorpt_correction_T_min 0.5335
_exptl_absorpt_correction_type multi-scan
_exptl_absorpt_process_details '(CrystalClear; Rigaku/MSC, 2005)'
_exptl_crystal_colour colorless
_exptl_crystal_density_diffrn 1.685
_exptl_crystal_density_method 'not measured'
_exptl_crystal_description block
_exptl_crystal_F_000 736
_exptl_crystal_size_max 0.24
_exptl_crystal_size_mid 0.22
_exptl_crystal_size_min 0.12
_refine_diff_density_max 0.429
_refine_diff_density_min -0.950
_refine_ls_extinction_method none
_refine_ls_goodness_of_fit_ref 0.986
_refine_ls_hydrogen_treatment mixed
_refine_ls_matrix_type full
_refine_ls_number_parameters 198
_refine_ls_number_reflns 3440
_refine_ls_number_restraints 0
_refine_ls_restrained_S_all 0.986
_refine_ls_R_factor_all 0.0495
_refine_ls_R_factor_gt 0.0364
_refine_ls_shift/su_max 0.002
_refine_ls_shift/su_mean 0.000
_refine_ls_structure_factor_coef Fsqd
_refine_ls_weighting_details 'calc w=1/[\s^2^(Fo^2^)+(0.0530P)^2^+0.0000P] where P=(Fo^2^+2Fc^2^)/3'
_refine_ls_weighting_scheme calc
_refine_ls_wR_factor_gt 0.0817
_refine_ls_wR_factor_ref 0.0880
_reflns_number_gt 2636
_reflns_number_total 3440
_reflns_threshold_expression I>2\s(I)
_cod_data_source_file fj2262.cif
_cod_data_source_block I
_cod_original_cell_volume 1447.7(5)
_cod_original_sg_symbol_H-M 'P 21/c'
_cod_database_code 2224949
_cod_database_fobs_code 2224949

loop_
_symmetry_equiv_pos_as_xyz
'x, y, z'
'-x, y+1/2, -z+1/2'
'-x, -y, -z'
'x, -y-1/2, z-1/2'

loop_
_atom_site_type_symbol
_atom_site_label
_atom_site_fract_x
_atom_site_fract_y
_atom_site_fract_z
_atom_site_U_iso_or_equiv
_atom_site_adp_type
_atom_site_calc_flag
_atom_site_refinement_flags
_atom_site_occupancy
_atom_site_disorder_assembly
_atom_site_disorder_group
Br Br1 0.66967(3) 1.11722(2) 1.066878(18) 0.03931(11) Uani d . 1 . .
S S1 0.65228(6) 0.83655(4) 0.56887(4) 0.01756(13) Uani d . 1 . .
O O1 1.12195(16) 0.86398(10) 0.63555(11) 0.0190(3) Uani d . 1 . .
O O2 0.56187(19) 0.87395(11) 0.46675(13) 0.0269(4) Uani d . 1 . .
O O3 0.56402(17) 0.83246(11) 0.65464(12) 0.0248(4) Uani d . 1 . .
N N1 1.1137(2) 1.20266(14) 0.67001(15) 0.0277(4) Uani d . 1 . .
N N2 1.3147(2) 0.97623(16) 0.66289(15) 0.0231(4) Uani d . 1 . .
C C1 1.1535(2) 0.95981(16) 0.64815(15) 0.0181(4) Uani d . 1 . .
C C2 1.0334(2) 1.02597(15) 0.64622(15) 0.0164(4) Uani d . 1 . .
C C3 0.8526(2) 1.00119(14) 0.63725(15) 0.0161(4) Uani d . 1 . .
H H3 0.7842 1.0381 0.5758 0.019 Uiso calc R 1 . .
C C4 0.8376(2) 0.89711(14) 0.61035(16) 0.0159(4) Uani d . 1 . .
C C5 0.9603(2) 0.83720(15) 0.61122(15) 0.0158(4) Uani d . 1 . .
C C6 0.9284(2) 0.73518(15) 0.58117(16) 0.0187(4) Uani d . 1 . .
H H6A 0.9776 0.6932 0.6429 0.022 Uiso calc R 1 . .
H H6B 0.9761 0.7185 0.5189 0.022 Uiso calc R 1 . .
C C7 0.7412(2) 0.72300(15) 0.55110(18) 0.0237(5) Uani d . 1 . .
H H7A 0.7068 0.6746 0.5984 0.028 Uiso calc R 1 . .
H H7B 0.7050 0.7017 0.4750 0.028 Uiso calc R 1 . .
C C8 0.7996(2) 1.02716(15) 0.74159(15) 0.0165(4) Uani d . 1 . .
C C9 0.7130(2) 1.11041(14) 0.74657(17) 0.0189(4) Uani d . 1 . .
H H9 0.6812 1.1491 0.6838 0.023 Uiso calc R 1 . .
C C10 0.6716(3) 1.13834(17) 0.84266(17) 0.0229(5) Uani d . 1 . .
H H10 0.6122 1.1957 0.8460 0.027 Uiso calc R 1 . .
C C11 0.7190(2) 1.08054(17) 0.93298(16) 0.0217(5) Uani d . 1 . .
C C12 0.8041(3) 0.99677(16) 0.92947(16) 0.0227(5) Uani d . 1 . .
H H12 0.8346 0.9579 0.9922 0.027 Uiso calc R 1 . .
C C13 0.8450(2) 0.96971(15) 0.83348(16) 0.0206(5) Uani d . 1 . .
H H13 0.9037 0.9121 0.8304 0.025 Uiso calc R 1 . .
C C15 1.0788(3) 1.12338(16) 0.65907(16) 0.0186(4) Uani d . 1 . .
H H1 1.349(3) 1.035(2) 0.655(2) 0.038(7) Uiso d . 1 . .
H H2 1.382(3) 0.925(2) 0.659(2) 0.038(7) Uiso d . 1 . .

loop_
_atom_site_aniso_label
_atom_site_aniso_U_11
_atom_site_aniso_U_22
_atom_site_aniso_U_33
_atom_site_aniso_U_12
_atom_site_aniso_U_13
_atom_site_aniso_U_23
Br1 0.03575(17) 0.0621(2) 0.02199(14) 0.01328(12) 0.01055(11) -0.00769(11)
S1 0.0142(3) 0.0163(3) 0.0212(3) -0.0009(2) 0.0022(2) -0.0001(2)
O1 0.0143(7) 0.0179(8) 0.0251(8) 0.0003(6) 0.0051(6) -0.0008(6)
O2 0.0224(8) 0.0267(9) 0.0271(9) -0.0035(6) -0.0042(7) 0.0044(7)
O3 0.0206(8) 0.0226(9) 0.0341(9) -0.0026(7) 0.0121(7) -0.0002(7)
N1 0.0360(11) 0.0233(11) 0.0261(10) -0.0079(9) 0.0119(8) -0.0034(8)
N2 0.0150(9) 0.0235(11) 0.0325(11) -0.0019(9) 0.0089(8) 0.0004(9)
C1 0.0185(10) 0.0226(12) 0.0133(9) -0.0038(9) 0.0037(8) 0.0007(8)
C2 0.0178(10) 0.0174(11) 0.0148(9) -0.0032(8) 0.0054(8) -0.0011(8)
C3 0.0144(10) 0.0173(11) 0.0163(9) -0.0010(8) 0.0028(8) -0.0001(8)
C4 0.0172(10) 0.0164(11) 0.0144(9) -0.0015(8) 0.0042(8) -0.0004(8)
C5 0.0134(9) 0.0186(11) 0.0154(10) -0.0001(8) 0.0030(8) -0.0003(8)
C6 0.0183(10) 0.0188(11) 0.0195(10) 0.0012(9) 0.0055(8) -0.0012(8)
C7 0.0198(11) 0.0182(12) 0.0327(12) -0.0015(9) 0.0052(9) -0.0055(9)
C8 0.0139(9) 0.0174(11) 0.0182(10) -0.0025(8) 0.0038(8) -0.0009(8)
C9 0.0142(10) 0.0202(12) 0.0207(10) 0.0014(8) 0.0006(8) 0.0011(8)
C10 0.0186(10) 0.0239(12) 0.0254(12) 0.0063(9) 0.0036(9) -0.0042(9)
C11 0.0176(10) 0.0303(13) 0.0183(10) -0.0013(9) 0.0062(8) -0.0048(9)
C12 0.0269(11) 0.0210(12) 0.0208(10) -0.0010(9) 0.0069(9) 0.0035(9)
C13 0.0245(11) 0.0159(11) 0.0222(11) 0.0051(9) 0.0071(9) 0.0040(8)
C15 0.0180(10) 0.0243(13) 0.0146(10) -0.0017(9) 0.0060(8) -0.0010(8)

loop_
_atom_type_symbol
_atom_type_description
_atom_type_scat_dispersion_real
_atom_type_scat_dispersion_imag
_atom_type_scat_source
C C 0.0033 0.0016 'International Tables Vol C Tables 4.2.6.8 and 6.1.1.4'
H H 0.0000 0.0000 'International Tables Vol C Tables 4.2.6.8 and 6.1.1.4'
N N 0.0061 0.0033 'International Tables Vol C Tables 4.2.6.8 and 6.1.1.4'
O O 0.0106 0.0060 'International Tables Vol C Tables 4.2.6.8 and 6.1.1.4'
S S 0.1246 0.1234 'International Tables Vol C Tables 4.2.6.8 and 6.1.1.4'
Br Br -0.2901 2.4595 'International Tables Vol C Tables 4.2.6.8 and 6.1.1.4'

loop_
_geom_angle_atom_site_label_1
_geom_angle_atom_site_label_2
_geom_angle_atom_site_label_3
_geom_angle_site_symmetry_1
_geom_angle_site_symmetry_3
_geom_angle
_geom_angle_publ_flag
O2 S1 O3 . . 115.77(10) ?
O2 S1 C4 . . 110.20(10) ?
O3 S1 C4 . . 111.35(9) ?
O2 S1 C7 . . 111.00(10) ?
O3 S1 C7 . . 110.89(10) ?
C4 S1 C7 . . 95.89(9) ?
C1 O1 C5 . . 116.68(16) ?
C1 N2 H1 . . 119.2(17) ?
C1 N2 H2 . . 117.9(17) ?
H1 N2 H2 . . 120(2) ?
N2 C1 C2 . . 127.0(2) ?
N2 C1 O1 . . 110.25(18) ?
C2 C1 O1 . . 122.75(18) ?
C1 C2 C15 . . 118.32(18) ?
C1 C2 C3 . . 124.07(19) ?
C15 C2 C3 . . 117.53(17) ?
C4 C3 C8 . . 113.76(16) ?
C4 C3 C2 . . 105.54(16) ?
C8 C3 C2 . . 110.88(15) ?
C4 C3 H3 . . 108.8 ?
C8 C3 H3 . . 108.8 ?
C2 C3 H3 . . 108.8 ?
C5 C4 C3 . . 126.21(19) ?
C5 C4 S1 . . 109.30(16) ?
C3 C4 S1 . . 124.47(15) ?
C4 C5 O1 . . 123.58(19) ?
C4 C5 C6 . . 120.83(18) ?
O1 C5 C6 . . 115.56(17) ?
C5 C6 C7 . . 106.51(16) ?
C5 C6 H6A . . 110.4 ?
C7 C6 H6A . . 110.4 ?
C5 C6 H6B . . 110.4 ?
C7 C6 H6B . . 110.4 ?
H6A C6 H6B . . 108.6 ?
C6 C7 S1 . . 107.46(14) ?
C6 C7 H7A . . 110.2 ?
S1 C7 H7A . . 110.2 ?
C6 C7 H7B . . 110.2 ?
S1 C7 H7B . . 110.2 ?
H7A C7 H7B . . 108.5 ?
C9 C8 C13 . . 119.66(18) ?
C9 C8 C3 . . 119.83(18) ?
C13 C8 C3 . . 120.44(18) ?
C8 C9 C10 . . 120.9(2) ?
C8 C9 H9 . . 119.6 ?
C10 C9 H9 . . 119.6 ?
C11 C10 C9 . . 118.4(2) ?
C11 C10 H10 . . 120.8 ?
C9 C10 H10 . . 120.8 ?
C12 C11 C10 . . 121.63(19) ?
C12 C11 Br1 . . 118.42(16) ?
C10 C11 Br1 . . 119.95(17) ?
C11 C12 C13 . . 119.48(19) ?
C11 C12 H12 . . 120.3 ?
C13 C12 H12 . . 120.3 ?
C12 C13 C8 . . 119.9(2) ?
C12 C13 H13 . . 120.0 ?
C8 C13 H13 . . 120.0 ?
N1 C15 C2 . . 179.0(2) ?

loop_
_geom_bond_atom_site_label_1
_geom_bond_atom_site_label_2
_geom_bond_site_symmetry_2
_geom_bond_distance
_geom_bond_publ_flag
Br1 C11 . 1.905(2) ?
S1 O2 . 1.4421(16) ?
S1 O3 . 1.4470(15) ?
S1 C4 . 1.742(2) ?
S1 C7 . 1.791(2) ?
O1 C1 . 1.370(3) ?
O1 C5 . 1.371(2) ?
N1 C15 . 1.148(3) ?
N2 C1 . 1.340(3) ?
N2 H1 . 0.88(3) ?
N2 H2 . 0.91(3) ?
C1 C2 . 1.364(3) ?
C2 C15 . 1.416(3) ?
C2 C3 . 1.532(3) ?
C3 C4 . 1.496(3) ?
C3 C8 . 1.531(3) ?
C3 H3 . 1.0000 ?
C4 C5 . 1.324(3) ?
C5 C6 . 1.487(3) ?
C6 C7 . 1.537(3) ?
C6 H6A . 0.9900 ?
C6 H6B . 0.9900 ?
C7 H7A . 0.9900 ?
C7 H7B . 0.9900 ?
C8 C9 . 1.382(3) ?
C8 C13 . 1.396(3) ?
C9 C10 . 1.395(3) ?
C9 H9 . 0.9500 ?
C10 C11 . 1.385(3) ?
C10 H10 . 0.9500 ?
C11 C12 . 1.379(3) ?
C12 C13 . 1.389(3) ?
C12 H12 . 0.9500 ?
C13 H13 . 0.9500 ?

loop_
_geom_hbond_atom_site_label_D
_geom_hbond_atom_site_label_H
_geom_hbond_atom_site_label_A
_geom_hbond_site_symmetry_A
_geom_hbond_distance_DH
_geom_hbond_distance_HA
_geom_hbond_distance_DA
_geom_hbond_angle_DHA
N2 H1 O2 3_776 0.88(3) 2.26(3) 2.989(3) 140(2)
N2 H2 O3 1_655 0.91(3) 2.02(3) 2.919(3) 169(2)

loop_
_geom_torsion_atom_site_label_1
_geom_torsion_atom_site_label_2
_geom_torsion_atom_site_label_3
_geom_torsion_atom_site_label_4
_geom_torsion_site_symmetry_1
_geom_torsion_site_symmetry_2
_geom_torsion_site_symmetry_3
_geom_torsion_site_symmetry_4
_geom_torsion
_geom_torsion_publ_flag
C5 O1 C1 N2 . . . . -175.02(16) ?
C5 O1 C1 C2 . . . . 5.5(3) ?
N2 C1 C2 C15 . . . . 1.2(3) ?
O1 C1 C2 C15 . . . . -179.45(17) ?
N2 C1 C2 C3 . . . . -175.30(19) ?
O1 C1 C2 C3 . . . . 4.1(3) ?
C1 C2 C3 C4 . . . . -10.6(2) ?
C15 C2 C3 C4 . . . . 172.93(17) ?
C1 C2 C3 C8 . . . . 113.0(2) ?
C15 C2 C3 C8 . . . . -63.5(2) ?
C8 C3 C4 C5 . . . . -112.4(2) ?
C2 C3 C4 C5 . . . . 9.4(3) ?
C8 C3 C4 S1 . . . . 69.5(2) ?
C2 C3 C4 S1 . . . . -168.70(14) ?
O2 S1 C4 C5 . . . . -114.85(15) ?
O3 S1 C4 C5 . . . . 115.27(15) ?
C7 S1 C4 C5 . . . . 0.10(17) ?
O2 S1 C4 C3 . . . . 63.5(2) ?
O3 S1 C4 C3 . . . . -66.35(19) ?
C7 S1 C4 C3 . . . . 178.48(17) ?
C3 C4 C5 O1 . . . . -1.4(3) ?
S1 C4 C5 O1 . . . . 176.96(14) ?
C3 C4 C5 C6 . . . . -179.15(18) ?
S1 C4 C5 C6 . . . . -0.8(2) ?
C1 O1 C5 C4 . . . . -7.0(3) ?
C1 O1 C5 C6 . . . . 170.86(16) ?
C4 C5 C6 C7 . . . . 1.2(3) ?
O1 C5 C6 C7 . . . . -176.74(16) ?
C5 C6 C7 S1 . . . . -0.9(2) ?
O2 S1 C7 C6 . . . . 114.83(15) ?
O3 S1 C7 C6 . . . . -115.01(14) ?
C4 S1 C7 C6 . . . . 0.54(16) ?
C4 C3 C8 C9 . . . . -140.68(18) ?
C2 C3 C8 C9 . . . . 100.6(2) ?
C4 C3 C8 C13 . . . . 42.4(2) ?
C2 C3 C8 C13 . . . . -76.4(2) ?
C13 C8 C9 C10 . . . . 0.6(3) ?
C3 C8 C9 C10 . . . . -176.30(18) ?
C8 C9 C10 C11 . . . . -0.1(3) ?
C9 C10 C11 C12 . . . . -0.5(3) ?
C9 C10 C11 Br1 . . . . 178.53(15) ?
C10 C11 C12 C13 . . . . 0.6(3) ?
Br1 C11 C12 C13 . . . . -178.44(16) ?
C11 C12 C13 C8 . . . . -0.1(3) ?
C9 C8 C13 C12 . . . . -0.5(3) ?
C3 C8 C13 C12 . . . . 176.40(18) ?
C1 C2 C15 N1 . . . . -156(15) ?
C3 C2 C15 N1 . . . . 21(15) ?
